data_7038821
loop_
_publ_author_name
'K\"ugler, Merle'
'Scholz, Julius'
'Kronz, Andreas'
'Siewert, Inke'

_publ_section_title
;
 Copper complexes as catalyst precursors in the electrochemical hydrogen
 evolution reaction.
;
_journal_issue 16
_journal_name_full 'Dalton transactions (Cambridge, England : 2003)'
_journal_page_first 6974
_journal_page_last 6982
_journal_paper_doi 10.1039/c6dt00082g
_journal_volume 45
_journal_year 2016
_chemical_formula_sum 'C47 H38 Cu2 N6 O7'
_chemical_formula_weight 925.91
_space_group_crystal_system triclinic
_space_group_IT_number 2
_space_group_name_Hall '-P 1'
_space_group_name_H-M_alt 'P -1'
_symmetry_space_group_name_Hall '-P 1'
_symmetry_space_group_name_H-M 'P -1'
_atom_sites_solution_hydrogens mixed
_audit_creation_method SHELXL-2014/7
_audit_update_record
;
2015-12-16 deposited with the CCDC.
2016-03-03 downloaded from the CCDC.
;
_cell_angle_alpha 98.67(3)
_cell_angle_beta 97.62(3)
_cell_angle_gamma 95.17(3)
_cell_formula_units_Z 2
_cell_length_a 11.231(2)
_cell_length_b 12.002(2)
_cell_length_c 15.218(3)
_cell_measurement_reflns_used 25763
_cell_measurement_temperature 133(2)
_cell_measurement_theta_max 26.74
_cell_measurement_theta_min 1.37
_cell_volume 1997.2(7)
_computing_structure_refinement 'SHELXL-2014/7 (Sheldrick, 2014)'
_diffrn_ambient_temperature 133(2)
_diffrn_measured_fraction_theta_full 0.999
_diffrn_measured_fraction_theta_max 0.995
_diffrn_measurement_device_type 'Stoe IPDS II'
_diffrn_measurement_method \w
_diffrn_radiation_type MoK\a
_diffrn_radiation_wavelength 0.71073
_diffrn_reflns_av_R_equivalents 0.0795
_diffrn_reflns_av_unetI/netI 0.0687
_diffrn_reflns_Laue_measured_fraction_full 0.999
_diffrn_reflns_Laue_measured_fraction_max 0.995
_diffrn_reflns_limit_h_max 14
_diffrn_reflns_limit_h_min -14
_diffrn_reflns_limit_k_max 15
_diffrn_reflns_limit_k_min -15
_diffrn_reflns_limit_l_max 18
_diffrn_reflns_limit_l_min -19
_diffrn_reflns_number 25763
_diffrn_reflns_point_group_measured_fraction_full 0.999
_diffrn_reflns_point_group_measured_fraction_max 0.995
_diffrn_reflns_theta_full 25.242
_diffrn_reflns_theta_max 26.742
_diffrn_reflns_theta_min 1.369
_diffrn_source 'fine-focus sealed tube'
_exptl_absorpt_coefficient_mu 1.128
_exptl_absorpt_correction_T_max 0.8794
_exptl_absorpt_correction_T_min 0.7367
_exptl_absorpt_correction_type numerical
_exptl_absorpt_process_details 'X-RED (Stoe & Cie, 2002)'
_exptl_crystal_colour blue
_exptl_crystal_density_diffrn 1.540
_exptl_crystal_description block
_exptl_crystal_F_000 952
_exptl_crystal_size_max 0.246
_exptl_crystal_size_mid 0.23
_exptl_crystal_size_min 0.086
_refine_diff_density_max 0.903
_refine_diff_density_min -0.627
_refine_diff_density_rms 0.077
_refine_ls_extinction_method none
_refine_ls_goodness_of_fit_ref 0.943
_refine_ls_hydrogen_treatment mixed
_refine_ls_matrix_type full
_refine_ls_number_parameters 571
_refine_ls_number_reflns 8463
_refine_ls_number_restraints 3
_refine_ls_restrained_S_all 0.943
_refine_ls_R_factor_all 0.0610
_refine_ls_R_factor_gt 0.0421
_refine_ls_shift/su_max 0.001
_refine_ls_shift/su_mean 0.000
_refine_ls_structure_factor_coef Fsqd
_refine_ls_weighting_details 'w=1/[\s^2^(Fo^2^)+(0.0610P)^2^] where P=(Fo^2^+2Fc^2^)/3'
_refine_ls_weighting_scheme calc
_refine_ls_wR_factor_gt 0.1009
_refine_ls_wR_factor_ref 0.1071
_reflns_Friedel_coverage 0.000
_reflns_number_gt 6357
_reflns_number_total 8463
_reflns_threshold_expression 'I > 2\s(I)'
_cod_data_source_file c6dt00082g2.cif
_cod_data_source_block mk299c
_cod_depositor_comments 'Adding full bibliography for 7038820--7038823.cif.'
_cod_original_cell_volume 1997.3(7)
_cod_database_code 7038821
_shelx_shelxl_version_number 2014/7
_shelx_space_group_comment
;
The symmetry employed for this shelxl refinement is uniquely defined
by the following loop, which should always be used as a source of
symmetry information in preference to the above space-group names.
They are only intended as comments.
;

loop_
_space_group_symop_operation_xyz
'x, y, z'
'-x, -y, -z'

loop_
_atom_site_label
_atom_site_type_symbol
_atom_site_fract_x
_atom_site_fract_y
_atom_site_fract_z
_atom_site_U_iso_or_equiv
_atom_site_adp_type
_atom_site_occupancy
_atom_site_site_symmetry_order
_atom_site_calc_flag
_atom_site_refinement_flags_posn
_atom_site_refinement_flags_adp
Cu1 Cu 0.04442(3) 0.74509(3) 0.31223(2) 0.02339(9) Uani 1 1 d . .
Cu2 Cu -0.20474(3) 0.66357(3) 0.20077(2) 0.02375(9) Uani 1 1 d . .
O1 O -0.09449(16) 0.62881(16) 0.30145(12) 0.0232(4) Uani 1 1 d . .
O2 O 0.08121(16) 0.70012(18) 0.19124(14) 0.0299(4) Uani 1 1 d . .
O3 O -0.09842(17) 0.61594(19) 0.11419(14) 0.0304(4) Uani 1 1 d . .
O4 O 0.1840(2) 0.6492(2) 0.37210(18) 0.0467(6) Uani 1 1 d . .
O5 O 0.24359(18) 0.4830(2) 0.39089(15) 0.0352(5) Uani 1 1 d . .
O6 O -0.13635(19) 0.8466(2) 0.22569(16) 0.0418(6) Uani 1 1 d . .
O7 O -0.3084(3) 0.9209(3) 0.2231(2) 0.0768(9) Uani 1 1 d . .
N1 N 0.00019(19) 0.7825(2) 0.43251(16) 0.0238(5) Uani 1 1 d . .
N2 N 0.15391(19) 0.8950(2) 0.35761(16) 0.0249(5) Uani 1 1 d . .
N3 N 0.2430(2) 1.0135(2) 0.47907(16) 0.0257(5) Uani 1 1 d . .
N4 N -0.32027(19) 0.6427(2) 0.28260(15) 0.0237(5) Uani 1 1 d . .
N5 N -0.35917(19) 0.6658(2) 0.11549(15) 0.0244(5) Uani 1 1 d . .
N6 N -0.55744(19) 0.6662(2) 0.10230(16) 0.0249(5) Uani 1 1 d . .
C1 C -0.1435(2) 0.6167(2) 0.38101(18) 0.0231(5) Uani 1 1 d . .
C2 C -0.1177(2) 0.5019(2) 0.4073(2) 0.0269(6) Uani 1 1 d . .
H2A H -0.1557 0.4408 0.3589 0.040 Uiso 1 1 calc R U
H2B H -0.1507 0.4930 0.4626 0.040 Uiso 1 1 calc R U
H2C H -0.0302 0.4984 0.4172 0.040 Uiso 1 1 calc R U
C3 C -0.0836(2) 0.7128(2) 0.45733(18) 0.0233(5) Uani 1 1 d . .
C4 C -0.1057(3) 0.7270(3) 0.54589(19) 0.0284(6) Uani 1 1 d . .
H4 H -0.1651 0.6776 0.5642 0.034 Uiso 1 1 calc R U
C5 C -0.0388(3) 0.8154(3) 0.6066(2) 0.0322(6) Uani 1 1 d . .
H5 H -0.0537 0.8276 0.6672 0.039 Uiso 1 1 calc R U
C6 C 0.0501(3) 0.8865(3) 0.5803(2) 0.0304(6) Uani 1 1 d . .
H6 H 0.0968 0.9462 0.6223 0.036 Uiso 1 1 calc R U
C7 C 0.0683(2) 0.8681(2) 0.49163(19) 0.0254(6) Uani 1 1 d . .
C8 C 0.1545(2) 0.9276(2) 0.44577(19) 0.0249(6) Uani 1 1 d . .
C9 C 0.3008(2) 1.0381(2) 0.4081(2) 0.0260(6) Uani 1 1 d . .
C10 C 0.2442(2) 0.9632(2) 0.3331(2) 0.0259(6) Uani 1 1 d . .
C11 C 0.2669(3) 0.9562(2) 0.2396(2) 0.0305(6) Uani 1 1 d . .
C12 C 0.1693(3) 0.9507(3) 0.1714(2) 0.0362(7) Uani 1 1 d . .
H12 H 0.0891 0.9470 0.1852 0.043 Uiso 1 1 calc R U
C13 C 0.1897(4) 0.9506(3) 0.0830(2) 0.0471(9) Uani 1 1 d . .
H13 H 0.1234 0.9473 0.0365 0.056 Uiso 1 1 calc R U
C14 C 0.3065(4) 0.9554(3) 0.0633(3) 0.0524(10) Uani 1 1 d . .
H14 H 0.3204 0.9584 0.0034 0.063 Uiso 1 1 calc R U
C15 C 0.4034(4) 0.9558(3) 0.1298(3) 0.0490(9) Uani 1 1 d . .
H15 H 0.4830 0.9549 0.1150 0.059 Uiso 1 1 calc R U
C16 C 0.3840(3) 0.9575(3) 0.2181(2) 0.0397(7) Uani 1 1 d . .
H16 H 0.4506 0.9596 0.2640 0.048 Uiso 1 1 calc R U
C17 C 0.4024(2) 1.1279(2) 0.4158(2) 0.0268(6) Uani 1 1 d . .
C18 C 0.5033(3) 1.1395(3) 0.4823(2) 0.0333(7) Uani 1 1 d . .
H18 H 0.5044 1.0929 0.5276 0.040 Uiso 1 1 calc R U
C19 C 0.6019(3) 1.2183(3) 0.4830(2) 0.0379(7) Uani 1 1 d . .
H19 H 0.6703 1.2252 0.5283 0.045 Uiso 1 1 calc R U
C20 C 0.6004(3) 1.2862(3) 0.4179(3) 0.0413(8) Uani 1 1 d . .
H20 H 0.6687 1.3388 0.4175 0.050 Uiso 1 1 calc R U
C21 C 0.5005(3) 1.2784(3) 0.3532(2) 0.0399(7) Uani 1 1 d . .
H21 H 0.4992 1.3268 0.3092 0.048 Uiso 1 1 calc R U
C22 C 0.4013(3) 1.1995(3) 0.3522(2) 0.0327(6) Uani 1 1 d . .
H22 H 0.3324 1.1947 0.3077 0.039 Uiso 1 1 calc R U
C23 C 0.2705(3) 1.0732(3) 0.5724(2) 0.0319(6) Uani 1 1 d . .
H23A H 0.1954 1.0932 0.5937 0.048 Uiso 1 1 calc R U
H23B H 0.3252 1.1424 0.5750 0.048 Uiso 1 1 calc R U
H23C H 0.3091 1.0238 0.6105 0.048 Uiso 1 1 calc R U
C24 C -0.2810(2) 0.6201(2) 0.36362(18) 0.0226(5) Uani 1 1 d . .
C25 C -0.3616(2) 0.5926(2) 0.42126(19) 0.0265(6) Uani 1 1 d . .
H25 H -0.3340 0.5757 0.4790 0.032 Uiso 1 1 calc R U
C26 C -0.4845(2) 0.5909(3) 0.3907(2) 0.0285(6) Uani 1 1 d . .
H26 H -0.5419 0.5731 0.4285 0.034 Uiso 1 1 calc R U
C27 C -0.5244(2) 0.6147(3) 0.3061(2) 0.0285(6) Uani 1 1 d . .
H27 H -0.6083 0.6135 0.2859 0.034 Uiso 1 1 calc R U
C28 C -0.4401(2) 0.6401(2) 0.25195(19) 0.0242(5) Uani 1 1 d . .
C29 C -0.4556(2) 0.6585(2) 0.15848(19) 0.0249(6) Uani 1 1 d . .
C30 C -0.5242(2) 0.6799(2) 0.02003(19) 0.0246(5) Uani 1 1 d . .
C31 C -0.4006(2) 0.6797(2) 0.02948(18) 0.0247(5) Uani 1 1 d . .
C32 C -0.3189(2) 0.6897(3) -0.03824(19) 0.0264(6) Uani 1 1 d . .
C33 C -0.2074(3) 0.7543(3) -0.0152(2) 0.0347(7) Uani 1 1 d . .
H33 H -0.1839 0.7943 0.0442 0.042 Uiso 1 1 calc R U
C34 C -0.1292(3) 0.7608(3) -0.0790(2) 0.0418(8) Uani 1 1 d . .
H34 H -0.0524 0.8044 -0.0625 0.050 Uiso 1 1 calc R U
C35 C -0.1631(3) 0.7044(3) -0.1651(2) 0.0421(8) Uani 1 1 d . .
H35 H -0.1096 0.7085 -0.2082 0.051 Uiso 1 1 calc R U
C36 C -0.2759(3) 0.6412(3) -0.1894(2) 0.0379(7) Uani 1 1 d . .
H36 H -0.3000 0.6030 -0.2494 0.046 Uiso 1 1 calc R U
C37 C -0.3530(3) 0.6340(3) -0.1261(2) 0.0316(6) Uani 1 1 d . .
H37 H -0.4298 0.5905 -0.1429 0.038 Uiso 1 1 calc R U
C38 C -0.6112(2) 0.6953(2) -0.05751(19) 0.0263(6) Uani 1 1 d . .
C39 C -0.7191(3) 0.6240(3) -0.0855(2) 0.0320(6) Uani 1 1 d . .
H39 H -0.7373 0.5622 -0.0553 0.038 Uiso 1 1 calc R U
C40 C -0.8001(3) 0.6435(3) -0.1577(2) 0.0401(8) Uani 1 1 d . .
H40 H -0.8732 0.5947 -0.1772 0.048 Uiso 1 1 calc R U
C41 C -0.7738(3) 0.7343(3) -0.2010(2) 0.0408(8) Uani 1 1 d . .
H41 H -0.8305 0.7485 -0.2490 0.049 Uiso 1 1 calc R U
C42 C -0.6663(3) 0.8047(3) -0.1755(2) 0.0371(7) Uani 1 1 d . .
H42 H -0.6482 0.8657 -0.2065 0.045 Uiso 1 1 calc R U
C43 C -0.5848(3) 0.7847(3) -0.1035(2) 0.0310(6) Uani 1 1 d . .
H43 H -0.5107 0.8323 -0.0856 0.037 Uiso 1 1 calc R U
C44 C -0.6794(2) 0.6717(3) 0.1274(2) 0.0291(6) Uani 1 1 d . .
H44A H -0.7180 0.5947 0.1257 0.044 Uiso 1 1 calc R U
H44B H -0.7280 0.7095 0.0851 0.044 Uiso 1 1 calc R U
H44C H -0.6732 0.7145 0.1883 0.044 Uiso 1 1 calc R U
C45 C 0.0140(3) 0.6443(3) 0.1246(2) 0.0310(6) Uani 1 1 d D .
C46 C 0.1820(2) 0.5463(3) 0.3519(2) 0.0275(6) Uani 1 1 d D .
C47 C -0.1906(3) 0.9182(3) 0.2141(2) 0.0352(7) Uani 1 1 d D .
H45H H 0.054(4) 0.614(4) 0.073(2) 0.080 Uiso 1 1 d D U
H46H H 0.122(3) 0.508(4) 0.297(2) 0.080 Uiso 1 1 d D U
H47H H -0.145(4) 0.999(2) 0.216(3) 0.080 Uiso 1 1 d D U

loop_
_atom_site_aniso_label
_atom_site_aniso_U_11
_atom_site_aniso_U_22
_atom_site_aniso_U_33
_atom_site_aniso_U_23
_atom_site_aniso_U_13
_atom_site_aniso_U_12
Cu1 0.01781(16) 0.02448(18) 0.02621(18) 0.00380(13) 0.00175(12) -0.00371(12)
Cu2 0.01511(15) 0.0338(2) 0.02200(17) 0.00771(14) 0.00109(12) -0.00195(13)
O1 0.0190(8) 0.0288(10) 0.0211(9) 0.0060(8) 0.0023(7) -0.0034(7)
O2 0.0203(9) 0.0370(12) 0.0302(11) 0.0024(9) 0.0044(8) -0.0042(8)
O3 0.0205(9) 0.0409(12) 0.0285(11) 0.0060(9) 0.0028(8) -0.0019(8)
O4 0.0337(12) 0.0351(13) 0.0620(16) 0.0003(11) -0.0198(11) 0.0073(10)
O5 0.0319(11) 0.0408(13) 0.0369(12) 0.0154(10) 0.0080(9) 0.0067(9)
O6 0.0289(11) 0.0517(16) 0.0401(13) 0.0096(11) -0.0039(9) -0.0102(11)
O7 0.086(2) 0.074(2) 0.073(2) 0.0137(18) 0.0143(18) 0.0207(19)
N1 0.0195(10) 0.0244(12) 0.0263(12) 0.0073(9) -0.0023(8) -0.0002(9)
N2 0.0214(11) 0.0231(12) 0.0286(12) 0.0058(9) 0.0004(9) -0.0040(9)
N3 0.0233(11) 0.0234(12) 0.0278(12) 0.0040(9) -0.0020(9) -0.0017(9)
N4 0.0189(10) 0.0264(12) 0.0256(12) 0.0068(9) 0.0021(9) -0.0005(9)
N5 0.0193(10) 0.0311(13) 0.0228(11) 0.0070(9) 0.0024(8) -0.0004(9)
N6 0.0168(10) 0.0280(13) 0.0291(12) 0.0077(10) -0.0009(9) 0.0003(9)
C1 0.0198(12) 0.0266(14) 0.0224(13) 0.0064(11) 0.0024(10) -0.0024(10)
C2 0.0255(13) 0.0274(15) 0.0281(14) 0.0093(11) 0.0015(11) -0.0002(11)
C3 0.0207(12) 0.0258(14) 0.0225(13) 0.0068(11) -0.0006(10) -0.0009(10)
C4 0.0276(14) 0.0301(15) 0.0270(14) 0.0088(12) 0.0019(11) -0.0031(12)
C5 0.0335(15) 0.0363(17) 0.0258(15) 0.0067(12) 0.0024(11) -0.0011(13)
C6 0.0308(14) 0.0315(16) 0.0257(14) 0.0052(12) -0.0024(11) -0.0040(12)
C7 0.0205(12) 0.0234(14) 0.0311(15) 0.0067(11) -0.0015(10) -0.0001(10)
C8 0.0219(12) 0.0243(14) 0.0270(14) 0.0066(11) -0.0018(10) -0.0007(10)
C9 0.0226(13) 0.0226(14) 0.0319(15) 0.0064(11) 0.0009(11) -0.0006(11)
C10 0.0210(12) 0.0231(14) 0.0322(15) 0.0057(11) 0.0009(11) -0.0027(10)
C11 0.0328(15) 0.0224(14) 0.0341(16) 0.0034(12) 0.0065(12) -0.0090(12)
C12 0.0424(17) 0.0333(17) 0.0324(16) 0.0084(13) 0.0043(13) -0.0012(14)
C13 0.067(2) 0.039(2) 0.0344(18) 0.0101(15) 0.0024(16) 0.0023(17)
C14 0.088(3) 0.0339(19) 0.039(2) 0.0056(15) 0.028(2) 0.0006(19)
C15 0.058(2) 0.0339(19) 0.058(2) 0.0026(16) 0.0312(19) -0.0087(16)
C16 0.0394(17) 0.0288(17) 0.048(2) 0.0002(14) 0.0109(14) -0.0076(13)
C17 0.0223(13) 0.0197(14) 0.0361(16) 0.0024(11) 0.0020(11) -0.0026(10)
C18 0.0267(14) 0.0263(15) 0.0435(18) 0.0044(13) -0.0032(12) -0.0001(12)
C19 0.0255(14) 0.0303(17) 0.051(2) -0.0033(14) -0.0047(13) -0.0031(12)
C20 0.0306(16) 0.0300(17) 0.060(2) -0.0017(15) 0.0125(15) -0.0096(13)
C21 0.0415(18) 0.0323(18) 0.045(2) 0.0068(14) 0.0113(14) -0.0069(14)
C22 0.0320(15) 0.0256(15) 0.0381(17) 0.0053(12) 0.0011(12) -0.0034(12)
C23 0.0332(15) 0.0276(15) 0.0303(15) -0.0013(12) -0.0006(12) -0.0038(12)
C24 0.0188(12) 0.0245(14) 0.0229(13) 0.0038(10) 0.0010(10) -0.0021(10)
C25 0.0264(13) 0.0264(14) 0.0263(14) 0.0060(11) 0.0034(11) -0.0020(11)
C26 0.0244(13) 0.0310(15) 0.0301(15) 0.0048(12) 0.0085(11) -0.0027(11)
C27 0.0187(12) 0.0351(16) 0.0310(15) 0.0064(12) 0.0037(10) -0.0012(11)
C28 0.0177(12) 0.0274(14) 0.0258(14) 0.0046(11) 0.0003(10) -0.0016(10)
C29 0.0167(12) 0.0299(15) 0.0276(14) 0.0066(11) 0.0018(10) -0.0017(10)
C30 0.0223(12) 0.0261(14) 0.0249(14) 0.0053(11) 0.0020(10) 0.0000(11)
C31 0.0220(13) 0.0269(14) 0.0242(14) 0.0042(11) 0.0010(10) 0.0000(11)
C32 0.0246(13) 0.0315(15) 0.0251(14) 0.0101(11) 0.0036(10) 0.0051(11)
C33 0.0319(15) 0.0423(18) 0.0295(16) 0.0090(13) 0.0040(12) -0.0029(13)
C34 0.0349(16) 0.051(2) 0.0423(19) 0.0148(16) 0.0132(14) -0.0030(15)
C35 0.0463(19) 0.049(2) 0.0390(18) 0.0164(15) 0.0208(15) 0.0099(16)
C36 0.0470(18) 0.0423(19) 0.0264(15) 0.0060(13) 0.0079(13) 0.0109(15)
C37 0.0326(15) 0.0310(16) 0.0313(15) 0.0052(12) 0.0035(12) 0.0052(12)
C38 0.0222(13) 0.0304(15) 0.0257(14) 0.0064(11) -0.0008(10) 0.0030(11)
C39 0.0285(14) 0.0301(16) 0.0353(16) 0.0072(12) -0.0029(12) 0.0005(12)
C40 0.0301(15) 0.0406(19) 0.0427(19) 0.0027(15) -0.0110(13) -0.0024(13)
C41 0.0416(18) 0.0437(19) 0.0338(17) 0.0081(14) -0.0110(14) 0.0092(15)
C42 0.0450(18) 0.0364(18) 0.0310(16) 0.0099(13) -0.0002(13) 0.0113(14)
C43 0.0295(14) 0.0337(16) 0.0286(15) 0.0057(12) 0.0007(11) 0.0014(12)
C44 0.0160(12) 0.0368(17) 0.0372(16) 0.0147(13) 0.0046(11) 0.0025(11)
C45 0.0237(14) 0.0407(17) 0.0286(15) 0.0058(13) 0.0063(11) 0.0002(12)
C46 0.0230(13) 0.0321(16) 0.0296(15) 0.0096(12) 0.0073(11) 0.0032(11)
C47 0.060(2) 0.0223(15) 0.0199(14) -0.0004(11) 0.0070(13) -0.0092(15)

loop_
_atom_type_symbol
_atom_type_description
_atom_type_scat_dispersion_real
_atom_type_scat_dispersion_imag
_atom_type_scat_source
C C 0.0033 0.0016 'International Tables Vol C Tables 4.2.6.8 and 6.1.1.4'
H H 0.0000 0.0000 'International Tables Vol C Tables 4.2.6.8 and 6.1.1.4'
Cu Cu 0.3201 1.2651 'International Tables Vol C Tables 4.2.6.8 and 6.1.1.4'
O O 0.0106 0.0060 'International Tables Vol C Tables 4.2.6.8 and 6.1.1.4'
N N 0.0061 0.0033 'International Tables Vol C Tables 4.2.6.8 and 6.1.1.4'

loop_
_geom_angle_atom_site_label_1
_geom_angle_atom_site_label_2
_geom_angle_atom_site_label_3
_geom_angle
O2 Cu1 N1 176.62(9)
O2 Cu1 O1 95.77(9)
N1 Cu1 O1 80.86(9)
O2 Cu1 N2 103.33(9)
N1 Cu1 N2 80.04(10)
O1 Cu1 N2 158.81(9)
O2 Cu1 O4 92.69(10)
N1 Cu1 O4 87.46(10)
O1 Cu1 O4 97.50(9)
N2 Cu1 O4 90.76(9)
N4 Cu2 O3 155.93(10)
N4 Cu2 O1 81.21(8)
O3 Cu2 O1 92.55(8)
N4 Cu2 N5 81.22(9)
O3 Cu2 N5 99.80(9)
O1 Cu2 N5 160.15(9)
N4 Cu2 O6 107.04(10)
O3 Cu2 O6 96.53(10)
O1 Cu2 O6 93.98(9)
N5 Cu2 O6 99.93(10)
C1 O1 Cu2 116.84(15)
C1 O1 Cu1 116.91(16)
Cu2 O1 Cu1 102.70(9)
C45 O2 Cu1 128.47(19)
C45 O3 Cu2 125.0(2)
C46 O4 Cu1 122.7(2)
C47 O6 Cu2 126.3(2)
C3 N1 C7 122.2(2)
C3 N1 Cu1 118.43(19)
C7 N1 Cu1 118.56(19)
C8 N2 C10 106.9(2)
C8 N2 Cu1 110.63(18)
C10 N2 Cu1 141.0(2)
C8 N3 C9 107.3(2)
C8 N3 C23 126.7(3)
C9 N3 C23 125.9(2)
C24 N4 C28 122.0(2)
C24 N4 Cu2 118.91(17)
C28 N4 Cu2 118.75(18)
C29 N5 C31 107.0(2)
C29 N5 Cu2 110.69(18)
C31 N5 Cu2 142.14(19)
C29 N6 C30 107.5(2)
C29 N6 C44 125.9(2)
C30 N6 C44 126.3(2)
O1 C1 C2 108.9(2)
O1 C1 C24 109.3(2)
C2 C1 C24 109.0(2)
O1 C1 C3 109.4(2)
C2 C1 C3 109.4(2)
C24 C1 C3 110.8(2)
N1 C3 C4 120.4(3)
N1 C3 C1 113.5(2)
C4 C3 C1 126.1(2)
C5 C4 C3 118.1(3)
C4 C5 C6 121.0(3)
C7 C6 C5 118.3(3)
N1 C7 C6 120.0(3)
N1 C7 C8 109.8(2)
C6 C7 C8 130.2(3)
N2 C8 N3 110.6(2)
N2 C8 C7 119.4(2)
N3 C8 C7 130.0(3)
C10 C9 N3 106.2(2)
C10 C9 C17 129.2(3)
N3 C9 C17 124.6(3)
N2 C10 C9 108.9(3)
N2 C10 C11 122.6(3)
C9 C10 C11 128.5(3)
C12 C11 C16 119.6(3)
C12 C11 C10 119.0(3)
C16 C11 C10 121.4(3)
C13 C12 C11 119.8(3)
C14 C13 C12 119.8(4)
C13 C14 C15 120.7(3)
C14 C15 C16 119.8(3)
C15 C16 C11 120.2(3)
C22 C17 C18 118.5(3)
C22 C17 C9 119.3(3)
C18 C17 C9 122.1(3)
C19 C18 C17 120.7(3)
C20 C19 C18 119.8(3)
C19 C20 C21 120.4(3)
C20 C21 C22 120.0(3)
C17 C22 C21 120.5(3)
N4 C24 C25 121.1(2)
N4 C24 C1 113.3(2)
C25 C24 C1 125.4(2)
C24 C25 C26 117.2(3)
C27 C26 C25 121.2(3)
C28 C27 C26 118.8(2)
N4 C28 C27 119.7(3)
N4 C28 C29 109.4(2)
C27 C28 C29 130.6(2)
N5 C29 N6 110.2(2)
N5 C29 C28 119.7(2)
N6 C29 C28 130.0(2)
C31 C30 N6 106.4(2)
C31 C30 C38 130.5(3)
N6 C30 C38 123.1(2)
N5 C31 C30 108.9(2)
N5 C31 C32 122.2(2)
C30 C31 C32 128.9(2)
C33 C32 C37 119.0(3)
C33 C32 C31 120.7(3)
C37 C32 C31 120.3(3)
C32 C33 C34 120.4(3)
C35 C34 C33 120.1(3)
C34 C35 C36 120.0(3)
C37 C36 C35 119.9(3)
C36 C37 C32 120.6(3)
C39 C38 C43 119.3(3)
C39 C38 C30 121.9(3)
C43 C38 C30 118.7(3)
C40 C39 C38 119.9(3)
C41 C40 C39 119.9(3)
C42 C41 C40 121.1(3)
C41 C42 C43 119.0(3)
C42 C43 C38 120.8(3)
O2 C45 O3 129.1(3)
O4 C46 O5 127.5(3)
O6 C47 O7 125.5(3)

loop_
_geom_bond_atom_site_label_1
_geom_bond_atom_site_label_2
_geom_bond_distance
Cu1 O2 1.948(2)
Cu1 N1 1.958(2)
Cu1 O1 1.970(2)
Cu1 N2 2.056(2)
Cu1 O4 2.208(2)
Cu2 N4 1.939(2)
Cu2 O3 1.950(2)
Cu2 O1 1.9589(19)
Cu2 N5 2.029(2)
Cu2 O6 2.220(3)
O1 C1 1.416(3)
O2 C45 1.244(4)
O3 C45 1.260(3)
O4 C46 1.224(4)
O5 C46 1.237(4)
O6 C47 1.119(4)
O7 C47 1.351(5)
N1 C3 1.333(4)
N1 C7 1.359(4)
N2 C8 1.339(4)
N2 C10 1.371(4)
N3 C8 1.354(4)
N3 C9 1.387(4)
N3 C23 1.470(4)
N4 C24 1.329(4)
N4 C28 1.360(3)
N5 C29 1.341(3)
N5 C31 1.369(4)
N6 C29 1.353(3)
N6 C30 1.382(4)
N6 C44 1.474(3)
C1 C2 1.533(4)
C1 C24 1.537(3)
C1 C3 1.543(4)
C3 C4 1.391(4)
C4 C5 1.386(4)
C5 C6 1.393(4)
C6 C7 1.380(4)
C7 C8 1.462(4)
C9 C10 1.382(4)
C9 C17 1.477(4)
C10 C11 1.471(4)
C11 C12 1.395(5)
C11 C16 1.397(4)
C12 C13 1.394(5)
C13 C14 1.383(6)
C14 C15 1.384(6)
C15 C16 1.386(5)
C17 C22 1.387(4)
C17 C18 1.398(4)
C18 C19 1.388(5)
C19 C20 1.374(5)
C20 C21 1.378(5)
C21 C22 1.392(4)
C24 C25 1.394(4)
C25 C26 1.394(4)
C26 C27 1.385(4)
C27 C28 1.379(4)
C28 C29 1.462(4)
C30 C31 1.377(4)
C30 C38 1.474(4)
C31 C32 1.478(4)
C32 C33 1.386(4)
C32 C37 1.389(4)
C33 C34 1.398(4)
C34 C35 1.369(5)
C35 C36 1.391(5)
C36 C37 1.386(4)
C38 C39 1.396(4)
C38 C43 1.397(4)
C39 C40 1.393(4)
C40 C41 1.385(5)
C41 C42 1.384(5)
C42 C43 1.395(4)
